data_7240775
loop_
_publ_author_name
'Matsuo, Takumi'
'R\"ossiger, Carina'
'Herr, Jasmin'
'G\"ottlich, Richard'
'Schlettwein, Derck'
'Mizuno, Hitoshi'
'Sasaki, Fumio'
'Yanagi, Hisao'

_publ_section_title
;
 Synthesis and characterization of methoxy- or cyano-substituted
 thiophene/phenylene co-oligomers for lasing application
;
_journal_issue 40
_journal_name_full 'RSC Advances'
_journal_page_first 24057
_journal_page_last 24062
_journal_paper_doi 10.1039/D0RA04742B
_journal_volume 10
_journal_year 2020
_chemical_formula_moiety 'C38 H28 O2 S3'
_chemical_formula_sum 'C38 H28 O2 S3'
_chemical_formula_weight 612.82
_space_group_crystal_system orthorhombic
_space_group_IT_number 36
_space_group_name_Hall 'C 2c -2'
_space_group_name_H-M_alt 'C m c 21'
_atom_sites_solution_hydrogens geom
_atom_sites_solution_primary direct
_atom_sites_solution_secondary difmap
_audit_update_record
;
2020-03-22 deposited with the CCDC.	2020-06-12 downloaded from the CCDC.
;
_cell_angle_alpha 90.0000
_cell_angle_beta 90.0000
_cell_angle_gamma 90.0000
_cell_formula_units_Z 4
_cell_length_a 65.1891(18)
_cell_length_b 7.4274(2)
_cell_length_c 5.7999(2)
_cell_measurement_reflns_used 15412
_cell_measurement_temperature 123
_cell_measurement_theta_max 25.39
_cell_measurement_theta_min 2.50
_cell_volume 2808.23(15)
_computing_cell_refinement 'RAPID AUTO'
_computing_data_collection 'RAPID AUTO (Rigaku, ????)'
_computing_data_reduction 'RAPID AUTO'
_computing_molecular_graphics 'CrystalStructure 4.3'
_computing_publication_material 'CrystalStructure 4.3 (Rigaku, 2019)'
_computing_structure_refinement 'SHELXL Version 2018/3 (Sheldrick, 2008)'
_computing_structure_solution 'SHELXT Version 2018/2 (Sheldrick, 2014)'
_diffrn_ambient_temperature 123
_diffrn_detector_area_resol_mean 10.000
_diffrn_measured_fraction_theta_full 0.998
_diffrn_measured_fraction_theta_max 0.998
_diffrn_measurement_device_type 'Rigaku R-AXIS RAPID'
_diffrn_measurement_method \w
_diffrn_radiation_type 'Mo K\a'
_diffrn_radiation_wavelength 0.71075
_diffrn_reflns_av_R_equivalents 0.0685
_diffrn_reflns_av_unetI/netI 0.0415
_diffrn_reflns_Laue_measured_fraction_full 0.998
_diffrn_reflns_Laue_measured_fraction_max 0.998
_diffrn_reflns_limit_h_max 78
_diffrn_reflns_limit_h_min -78
_diffrn_reflns_limit_k_max 8
_diffrn_reflns_limit_k_min -8
_diffrn_reflns_limit_l_max 6
_diffrn_reflns_limit_l_min -6
_diffrn_reflns_number 18495
_diffrn_reflns_point_group_measured_fraction_full 0.999
_diffrn_reflns_point_group_measured_fraction_max 0.999
_diffrn_reflns_theta_full 25.242
_diffrn_reflns_theta_max 25.347
_diffrn_reflns_theta_min 2.500
_diffrn_standards_number 0
_exptl_absorpt_coefficient_mu 0.301
_exptl_absorpt_correction_T_max 0.994
_exptl_absorpt_correction_T_min 0.377
_exptl_absorpt_correction_type multi-scan
_exptl_absorpt_process_details 'ABSCOR (Rigaku, 1995)'
_exptl_crystal_colour orange
_exptl_crystal_density_diffrn 1.449
_exptl_crystal_density_method 'not measured'
_exptl_crystal_description platelet
_exptl_crystal_F_000 1280.00
_exptl_crystal_size_max 0.100
_exptl_crystal_size_mid 0.030
_exptl_crystal_size_min 0.020
_refine_diff_density_max 0.36
_refine_diff_density_min -0.20
_refine_ls_abs_structure_details
;
 Flack x determined using 887 quotients [(I+)-(I-)]/[(I+)+(I-)]
 (Parsons, Flack and Wagner, Acta Cryst. B69 (2013) 249-259).
;
_refine_ls_abs_structure_Flack 0.02(5)
_refine_ls_extinction_method none
_refine_ls_goodness_of_fit_ref 1.065
_refine_ls_hydrogen_treatment constr
_refine_ls_number_parameters 197
_refine_ls_number_reflns 2590
_refine_ls_number_restraints 1
_refine_ls_R_factor_all 0.0472
_refine_ls_R_factor_gt 0.0429
_refine_ls_shift/su_max 0.000
_refine_ls_structure_factor_coef Fsqd
_refine_ls_weighting_details 'w = 1/[\s^2^(Fo^2^)+(0.0515P)^2^+2.2401P] where P=(Fo^2^+2Fc^2^)/3'
_refine_ls_weighting_scheme calc
_refine_ls_wR_factor_gt 0.1058
_refine_ls_wR_factor_ref 0.1077
_reflns_Friedel_coverage 0.797
_reflns_Friedel_fraction_full 1.000
_reflns_Friedel_fraction_max 1.000
_reflns_number_gt 2300
_reflns_number_total 2590
_reflns_threshold_expression F^2^>2.0\s(F^2^)
_cod_data_source_file d0ra04742b1.cif
_cod_data_source_block BP3T-OMe_2
_cod_depositor_comments 'Adding full bibliography for 7240775--7240776.cif.'
_cod_database_code 7240775

loop_
_space_group_symop_id
_space_group_symop_operation_xyz
1 +X,+Y,+Z
2 -X,+Y,+Z
3 -X,-Y,1/2+Z
4 +X,-Y,1/2+Z
5 1/2+X,1/2+Y,+Z
6 1/2-X,1/2+Y,+Z
7 1/2-X,1/2-Y,1/2+Z
8 1/2+X,1/2-Y,1/2+Z

loop_
_atom_site_label
_atom_site_type_symbol
_atom_site_fract_x
_atom_site_fract_y
_atom_site_fract_z
_atom_site_U_iso_or_equiv
_atom_site_adp_type
_atom_site_occupancy
_atom_site_site_symmetry_order
_atom_site_calc_flag
_atom_site_refinement_flags_posn
_atom_site_refinement_flags_adp
_atom_site_refinement_flags_occupancy
_atom_site_disorder_assembly
_atom_site_disorder_group
S1 S 0.500000 0.8108(2) 0.9016(3) 0.0347(4) Uani 1 2 d S T P . .
S2 S 0.44062(2) 0.68824(14) 0.58284(19) 0.0340(3) Uani 1 1 d . . . . .
O1 O 0.27517(5) 0.7599(5) 0.2267(7) 0.0549(9) Uani 1 1 d . . . . .
C1 C 0.48079(7) 0.7404(6) 0.7136(8) 0.0327(10) Uani 1 1 d . . . . .
C2 C 0.48915(7) 0.6695(6) 0.5165(8) 0.0340(11) Uani 1 1 d . . . . .
H2 H 0.481143 0.624703 0.392152 0.041 Uiso 1 1 calc R U . . .
C3 C 0.45924(7) 0.7572(6) 0.7763(8) 0.0319(11) Uani 1 1 d . . . . .
C4 C 0.45072(7) 0.8269(6) 0.9712(8) 0.0353(11) Uani 1 1 d . . . . .
H4 H 0.458506 0.870124 1.098059 0.042 Uiso 1 1 calc R U . . .
C5 C 0.42890(7) 0.8279(5) 0.9643(8) 0.0342(10) Uani 1 1 d . . . . .
H5 H 0.420611 0.872074 1.086626 0.041 Uiso 1 1 calc R U . . .
C6 C 0.42103(7) 0.7590(5) 0.7644(8) 0.0323(10) Uani 1 1 d . . . . .
C7 C 0.39961(6) 0.7513(6) 0.6875(8) 0.0319(10) Uani 1 1 d . . . . .
C8 C 0.38392(7) 0.8289(5) 0.8174(8) 0.0354(10) Uani 1 1 d . . . . .
H8 H 0.387091 0.884597 0.960533 0.042 Uiso 1 1 calc R U . . .
C9 C 0.36366(7) 0.8259(5) 0.7404(8) 0.0349(10) Uani 1 1 d . . . . .
H9 H 0.353294 0.878513 0.833758 0.042 Uiso 1 1 calc R U . . .
C10 C 0.35814(6) 0.7483(6) 0.5307(7) 0.0319(9) Uani 1 1 d . . . . .
C11 C 0.37393(7) 0.6684(5) 0.4018(9) 0.0362(10) Uani 1 1 d . . . . .
H11 H 0.370756 0.611856 0.259311 0.043 Uiso 1 1 calc R U . . .
C12 C 0.39410(7) 0.6705(6) 0.4786(8) 0.0341(11) Uani 1 1 d . . . . .
H12 H 0.404434 0.615677 0.386887 0.041 Uiso 1 1 calc R U . . .
C13 C 0.33643(6) 0.7496(6) 0.4465(9) 0.0341(10) Uani 1 1 d . . . . .
C14 C 0.32099(6) 0.8383(6) 0.5678(9) 0.0407(11) Uani 1 1 d . . . . .
H14 H 0.324281 0.899647 0.706651 0.049 Uiso 1 1 calc R U . . .
C15 C 0.30064(7) 0.8386(6) 0.4880(9) 0.0446(12) Uani 1 1 d . . . . .
H15 H 0.290279 0.899381 0.572949 0.054 Uiso 1 1 calc R U . . .
C16 C 0.29576(7) 0.7509(6) 0.2874(9) 0.0418(11) Uani 1 1 d . . . . .
C17 C 0.31073(7) 0.6628(6) 0.1622(8) 0.0409(11) Uani 1 1 d . . . . .
H17 H 0.307322 0.601694 0.023546 0.049 Uiso 1 1 calc R U . . .
C18 C 0.33092(7) 0.6647(6) 0.2418(8) 0.0378(11) Uani 1 1 d . . . . .
H18 H 0.341228 0.606250 0.153552 0.045 Uiso 1 1 calc R U . . .
C19 C 0.26926(9) 0.6613(8) 0.0233(11) 0.0729(19) Uani 1 1 d . . . . .
H19A H 0.276862 0.707266 -0.110009 0.087 Uiso 1 1 calc R U . . .
H19B H 0.254507 0.676159 -0.003183 0.087 Uiso 1 1 calc R U . . .
H19C H 0.272383 0.533318 0.044836 0.087 Uiso 1 1 calc R U . . .

loop_
_atom_site_aniso_label
_atom_site_aniso_U_11
_atom_site_aniso_U_22
_atom_site_aniso_U_33
_atom_site_aniso_U_23
_atom_site_aniso_U_13
_atom_site_aniso_U_12
S1 0.0394(8) 0.0376(9) 0.0270(8) -0.0032(8) 0.000 0.000
S2 0.0377(6) 0.0373(6) 0.0271(6) -0.0031(6) 0.0005(5) 0.0004(4)
O1 0.0410(18) 0.068(2) 0.056(2) -0.004(2) -0.0062(17) 0.0007(16)
C1 0.042(3) 0.025(2) 0.031(3) 0.002(2) -0.001(2) -0.0027(19)
C2 0.043(2) 0.033(2) 0.026(3) -0.0025(18) 0.002(2) -0.0006(19)
C3 0.039(3) 0.028(2) 0.028(3) 0.002(2) -0.001(2) -0.0006(18)
C4 0.046(3) 0.032(2) 0.028(3) -0.002(2) -0.002(2) -0.0021(19)
C5 0.039(2) 0.032(2) 0.032(3) -0.003(2) 0.006(2) 0.0003(18)
C6 0.043(2) 0.027(2) 0.027(3) 0.004(2) 0.001(2) -0.0002(18)
C7 0.040(2) 0.028(2) 0.028(2) 0.004(2) 0.004(2) -0.0003(19)
C8 0.044(2) 0.034(2) 0.028(2) -0.0023(18) 0.000(2) -0.0003(19)
C9 0.038(2) 0.037(2) 0.029(2) -0.002(2) 0.0056(19) 0.0029(17)
C10 0.041(2) 0.027(2) 0.027(2) 0.0040(17) 0.0020(19) 0.0004(17)
C11 0.043(2) 0.036(2) 0.029(2) -0.003(2) 0.004(2) -0.0006(17)
C12 0.038(2) 0.034(2) 0.031(2) -0.0029(19) 0.0024(19) 0.0009(18)
C13 0.039(2) 0.034(2) 0.030(2) 0.004(2) 0.005(2) -0.0003(18)
C14 0.042(2) 0.046(3) 0.034(2) -0.003(2) 0.006(2) -0.0034(18)
C15 0.039(2) 0.052(3) 0.044(3) -0.001(2) 0.007(2) 0.004(2)
C16 0.038(2) 0.048(3) 0.040(3) 0.005(2) -0.001(2) -0.002(2)
C17 0.042(3) 0.049(3) 0.032(3) 0.000(2) 0.000(2) 0.002(2)
C18 0.042(3) 0.040(2) 0.032(2) 0.000(2) 0.005(2) 0.0024(18)
C19 0.054(3) 0.098(5) 0.067(5) -0.009(4) -0.008(3) 0.008(3)

loop_
_atom_type_symbol
_atom_type_description
_atom_type_scat_dispersion_real
_atom_type_scat_dispersion_imag
_atom_type_scat_source
C C 0.0033 0.0016
;
International Tables for Crystallography
(Vol. C, Tables 4.2.6.8 and 6.1.1.4)
;
H H 0.0000 0.0000
;
International Tables for Crystallography
(Vol. C, Table 6.1.1.4)
;
O O 0.0106 0.0060
;
International Tables for Crystallography
(Vol. C, Tables 4.2.6.8 and 6.1.1.4)
;
S S 0.1246 0.1234
;
International Tables for Crystallography
(Vol. C, Tables 4.2.6.8 and 6.1.1.4)
;

loop_
_geom_angle_atom_site_label_1
_geom_angle_atom_site_label_2
_geom_angle_atom_site_label_3
_geom_angle
_geom_angle_site_symmetry_1
_geom_angle_site_symmetry_3
_geom_angle_publ_flag
C1 S1 C1 92.0(3) . 2_655 ?
C3 S2 C6 91.9(2) . . ?
C16 O1 C19 116.2(4) . . ?
C2 C1 C3 128.6(4) . . ?
C2 C1 S1 110.6(3) . . ?
C3 C1 S1 120.8(3) . . ?
C1 C2 C2 113.4(3) . 2_655 ?
C1 C2 H2 123.3 . . ?
C2 C2 H2 123.3 2_655 . ?
C4 C3 C1 129.3(4) . . ?
C4 C3 S2 111.4(3) . . ?
C1 C3 S2 119.3(3) . . ?
C3 C4 C5 112.7(4) . . ?
C3 C4 H4 123.6 . . ?
C5 C4 H4 123.6 . . ?
C6 C5 C4 113.4(4) . . ?
C6 C5 H5 123.3 . . ?
C4 C5 H5 123.3 . . ?
C5 C6 C7 129.0(4) . . ?
C5 C6 S2 110.6(3) . . ?
C7 C6 S2 120.2(4) . . ?
C8 C7 C12 117.2(4) . . ?
C8 C7 C6 121.2(4) . . ?
C12 C7 C6 121.6(4) . . ?
C7 C8 C9 121.0(4) . . ?
C7 C8 H8 119.5 . . ?
C9 C8 H8 119.5 . . ?
C10 C9 C8 122.1(4) . . ?
C10 C9 H9 119.0 . . ?
C8 C9 H9 119.0 . . ?
C9 C10 C11 116.8(4) . . ?
C9 C10 C13 121.7(4) . . ?
C11 C10 C13 121.5(4) . . ?
C12 C11 C10 121.3(4) . . ?
C12 C11 H11 119.4 . . ?
C10 C11 H11 119.4 . . ?
C11 C12 C7 121.7(4) . . ?
C11 C12 H12 119.1 . . ?
C7 C12 H12 119.1 . . ?
C18 C13 C14 117.3(4) . . ?
C18 C13 C10 121.3(4) . . ?
C14 C13 C10 121.4(4) . . ?
C13 C14 C15 121.1(5) . . ?
C13 C14 H14 119.4 . . ?
C15 C14 H14 119.4 . . ?
C16 C15 C14 119.9(4) . . ?
C16 C15 H15 120.1 . . ?
C14 C15 H15 120.1 . . ?
C15 C16 C17 120.5(4) . . ?
C15 C16 O1 114.6(4) . . ?
C17 C16 O1 124.9(5) . . ?
C16 C17 C18 119.2(5) . . ?
C16 C17 H17 120.4 . . ?
C18 C17 H17 120.4 . . ?
C13 C18 C17 122.0(4) . . ?
C13 C18 H18 119.0 . . ?
C17 C18 H18 119.0 . . ?
O1 C19 H19A 109.5 . . ?
O1 C19 H19B 109.5 . . ?
H19A C19 H19B 109.5 . . ?
O1 C19 H19C 109.5 . . ?
H19A C19 H19C 109.5 . . ?
H19B C19 H19C 109.5 . . ?

loop_
_geom_bond_atom_site_label_1
_geom_bond_atom_site_label_2
_geom_bond_distance
_geom_bond_site_symmetry_2
_geom_bond_publ_flag
S1 C1 1.740(5) . ?
S1 C1 1.740(5) 2_655 ?
S2 C3 1.730(5) . ?
S2 C6 1.736(5) . ?
O1 C16 1.389(5) . ?
O1 C19 1.441(7) . ?
C1 C2 1.372(6) . ?
C1 C3 1.457(5) . ?
C2 C2 1.415(9) 2_655 ?
C2 H2 0.9500 . ?
C3 C4 1.362(7) . ?
C4 C5 1.423(6) . ?
C4 H4 0.9500 . ?
C5 C6 1.367(7) . ?
C5 H5 0.9500 . ?
C6 C7 1.467(6) . ?
C7 C8 1.395(6) . ?
C7 C12 1.399(6) . ?
C8 C9 1.395(6) . ?
C8 H8 0.9500 . ?
C9 C10 1.393(6) . ?
C9 H9 0.9500 . ?
C10 C11 1.404(6) . ?
C10 C13 1.498(6) . ?
C11 C12 1.388(6) . ?
C11 H11 0.9500 . ?
C12 H12 0.9500 . ?
C13 C18 1.391(7) . ?
C13 C14 1.393(6) . ?
C14 C15 1.405(6) . ?
C14 H14 0.9500 . ?
C15 C16 1.371(7) . ?
C15 H15 0.9500 . ?
C16 C17 1.381(7) . ?
C17 C18 1.395(6) . ?
C17 H17 0.9500 . ?
C18 H18 0.9500 . ?
C19 H19A 0.9800 . ?
C19 H19B 0.9800 . ?
C19 H19C 0.9800 . ?

loop_
_geom_torsion_atom_site_label_1
_geom_torsion_atom_site_label_2
_geom_torsion_atom_site_label_3
_geom_torsion_atom_site_label_4
_geom_torsion
_geom_torsion_site_symmetry_1
_geom_torsion_site_symmetry_2
_geom_torsion_site_symmetry_3
_geom_torsion_site_symmetry_4
_geom_torsion_publ_flag
C1 S1 C1 C2 -0.8(4) 2_655 . . . ?
C1 S1 C1 C3 178.0(2) 2_655 . . . ?
C3 C1 C2 C2 -178.1(3) . . . 2_655 ?
S1 C1 C2 C2 0.6(3) . . . 2_655 ?
C2 C1 C3 C4 179.8(5) . . . . ?
S1 C1 C3 C4 1.3(6) . . . . ?
C2 C1 C3 S2 -2.2(6) . . . . ?
S1 C1 C3 S2 179.2(3) . . . . ?
C6 S2 C3 C4 1.3(4) . . . . ?
C6 S2 C3 C1 -177.0(3) . . . . ?
C1 C3 C4 C5 177.1(4) . . . . ?
S2 C3 C4 C5 -1.0(5) . . . . ?
C3 C4 C5 C6 0.0(5) . . . . ?
C4 C5 C6 C7 -174.5(4) . . . . ?
C4 C5 C6 S2 0.9(5) . . . . ?
C3 S2 C6 C5 -1.3(3) . . . . ?
C3 S2 C6 C7 174.7(4) . . . . ?
C5 C6 C7 C8 3.7(7) . . . . ?
S2 C6 C7 C8 -171.5(3) . . . . ?
C5 C6 C7 C12 -178.1(4) . . . . ?
S2 C6 C7 C12 6.8(6) . . . . ?
C12 C7 C8 C9 -0.2(6) . . . . ?
C6 C7 C8 C9 178.1(4) . . . . ?
C7 C8 C9 C10 -0.8(6) . . . . ?
C8 C9 C10 C11 1.5(6) . . . . ?
C8 C9 C10 C13 -178.5(4) . . . . ?
C9 C10 C11 C12 -1.3(6) . . . . ?
C13 C10 C11 C12 178.8(4) . . . . ?
C10 C11 C12 C7 0.3(6) . . . . ?
C8 C7 C12 C11 0.5(6) . . . . ?
C6 C7 C12 C11 -177.8(4) . . . . ?
C9 C10 C13 C18 -177.1(4) . . . . ?
C11 C10 C13 C18 2.9(6) . . . . ?
C9 C10 C13 C14 4.0(6) . . . . ?
C11 C10 C13 C14 -176.1(4) . . . . ?
C18 C13 C14 C15 1.2(7) . . . . ?
C10 C13 C14 C15 -179.8(4) . . . . ?
C13 C14 C15 C16 -0.2(7) . . . . ?
C14 C15 C16 C17 -0.3(7) . . . . ?
C14 C15 C16 O1 179.8(4) . . . . ?
C19 O1 C16 C15 -176.8(5) . . . . ?
C19 O1 C16 C17 3.3(7) . . . . ?
C15 C16 C17 C18 -0.2(7) . . . . ?
O1 C16 C17 C18 179.7(4) . . . . ?
C14 C13 C18 C17 -1.8(7) . . . . ?
C10 C13 C18 C17 179.2(4) . . . . ?
C16 C17 C18 C13 1.3(7) . . . . ?
